data_7203077
loop_
_publ_author_name
'Piotrkowska, Barbara'
'Gdaniec, Maria'
'Milewska, Maria J.'
'Po\/lo\'nski, Tadeusz'

_publ_section_title
;
 Aryl--perfluoroaryl stacking interactions, hydrogen bonding and steric
 effects in controlling the structure of supramolecular assemblies of
 N,N&#x2032;-diaryloxalamides
;
_journal_issue 10
_journal_name_full CrystEngComm
_journal_page_first 868
_journal_paper_doi 10.1039/b709654b
_journal_volume 9
_journal_year 2007
_chemical_formula_moiety '(C18 H20 N2 O2)0.5, C7 F5 O2 H'
_chemical_formula_sum 'C16 H11 F5 N O3'
_chemical_formula_weight 360.26
_chemical_name_systematic
;
N,N'-bis(3,5-dimethylphenyl)ethanediamide
bis-2,3,4,5,6-pentafluorobenzoic acid

;
_space_group_IT_number 2
_symmetry_cell_setting triclinic
_symmetry_space_group_name_Hall '-P 1'
_symmetry_space_group_name_H-M 'P -1'
_atom_sites_solution_hydrogens geom
_atom_sites_solution_primary direct
_atom_sites_solution_secondary difmap
_audit_creation_method SHELXL-97
_cell_angle_alpha 91.559(15)
_cell_angle_beta 104.416(11)
_cell_angle_gamma 92.117(11)
_cell_formula_units_Z 2
_cell_length_a 6.9617(10)
_cell_length_b 8.3110(11)
_cell_length_c 13.3819(19)
_cell_measurement_reflns_used 4506
_cell_measurement_temperature 130(2)
_cell_measurement_theta_max 25
_cell_measurement_theta_min 4
_cell_volume 748.84(18)
_computing_cell_refinement
;
Oxford Diffraction, CrysAlis Software, Version 1.171, 2003
;
_computing_data_collection
;
Oxford Diffraction, CrysAlis Software, Version 1.171, 2003
;
_computing_data_reduction
;
Oxford Diffraction, CrysAlis Software, Version 1.171, 2003
;
_computing_molecular_graphics
; 'Stereochemical Workstation (Siemens
Analytical X-Ray Instruments, Inc., 1989)'
;
_computing_publication_material 'SHELXL-97 (Sheldrick, 1997)'
_computing_structure_refinement 'SHELXL-97 (Sheldrick, 1997)'
_computing_structure_solution 'SHELXS-97 (Sheldrick, 1997)'
_diffrn_ambient_temperature 130(2)
_diffrn_measured_fraction_theta_full 0.992
_diffrn_measured_fraction_theta_max 0.992
_diffrn_measurement_device_type 'KumaCCD diffractometer'
_diffrn_measurement_method '\o scan'
_diffrn_radiation_monochromator graphite
_diffrn_radiation_source 'fine-focus sealed tube'
_diffrn_radiation_type MoK\a
_diffrn_radiation_wavelength 0.71073
_diffrn_reflns_av_R_equivalents 0.0597
_diffrn_reflns_av_sigmaI/netI 0.0596
_diffrn_reflns_limit_h_max 8
_diffrn_reflns_limit_h_min -7
_diffrn_reflns_limit_k_max 9
_diffrn_reflns_limit_k_min -8
_diffrn_reflns_limit_l_max 15
_diffrn_reflns_limit_l_min -15
_diffrn_reflns_number 5623
_diffrn_reflns_theta_full 25.03
_diffrn_reflns_theta_max 25.03
_diffrn_reflns_theta_min 4.37
_diffrn_standards_decay_% 0
_diffrn_standards_interval_count 50
_exptl_absorpt_coefficient_mu 0.151
_exptl_absorpt_correction_type none
_exptl_crystal_colour colorless
_exptl_crystal_density_diffrn 1.598
_exptl_crystal_density_method 'not measured'
_exptl_crystal_description plate
_exptl_crystal_F_000 366
_exptl_crystal_size_max 0.50
_exptl_crystal_size_mid 0.50
_exptl_crystal_size_min 0.05
_refine_diff_density_max 0.250
_refine_diff_density_min -0.337
_refine_diff_density_rms 0.066
_refine_ls_extinction_method none
_refine_ls_goodness_of_fit_ref 1.069
_refine_ls_hydrogen_treatment constr
_refine_ls_matrix_type full
_refine_ls_number_parameters 231
_refine_ls_number_reflns 2612
_refine_ls_number_restraints 0
_refine_ls_restrained_S_all 1.069
_refine_ls_R_factor_all 0.0581
_refine_ls_R_factor_gt 0.0462
_refine_ls_shift/su_max 0.000
_refine_ls_shift/su_mean 0.000
_refine_ls_structure_factor_coef Fsqd
_refine_ls_weighting_details 'calc w=1/[\s^2^(Fo^2^)+(0.0787P)^2^+0.0000P] where P=(Fo^2^+2Fc^2^)/3'
_refine_ls_weighting_scheme calc
_refine_ls_wR_factor_gt 0.1244
_refine_ls_wR_factor_ref 0.1320
_reflns_number_gt 1998
_reflns_number_total 2612
_reflns_threshold_expression >2sigma(I)
_cod_data_source_file b709654b.txt
_cod_data_source_block 4pfba
_cod_original_sg_symbol_H-M P-1
_cod_database_code 7203077

loop_
_symmetry_equiv_pos_as_xyz
'x, y, z'
'-x, -y, -z'

loop_
_atom_site_label
_atom_site_type_symbol
_atom_site_fract_x
_atom_site_fract_y
_atom_site_fract_z
_atom_site_U_iso_or_equiv
_atom_site_adp_type
_atom_site_occupancy
_atom_site_symmetry_multiplicity
_atom_site_calc_flag
_atom_site_refinement_flags
_atom_site_disorder_assembly
_atom_site_disorder_group
O1A O 0.2961(2) 0.56884(17) 0.54907(11) 0.0300(4) Uani 1 1 d . . .
O2A O 0.2568(3) 0.70244(17) 0.68885(11) 0.0361(4) Uani 1 1 d . . .
H2O H 0.3062 0.7845 0.6613 0.072(10) Uiso 1 1 d R . .
F2A F 0.11106(19) 0.27688(13) 0.52075(8) 0.0299(3) Uani 1 1 d . . .
F3A F 0.02589(19) 0.00821(13) 0.60829(9) 0.0337(4) Uani 1 1 d . . .
F4A F 0.0873(2) -0.00095(14) 0.81560(10) 0.0360(4) Uani 1 1 d . . .
F5A F 0.2253(2) 0.26662(14) 0.93648(9) 0.0352(4) Uani 1 1 d . . .
F6A F 0.3022(2) 0.53911(13) 0.85352(9) 0.0314(3) Uani 1 1 d . . .
C1A C 0.2090(3) 0.4216(2) 0.68266(14) 0.0195(5) Uani 1 1 d . . .
C2A C 0.1408(3) 0.2805(2) 0.62354(14) 0.0211(5) Uani 1 1 d . . .
C3A C 0.0980(3) 0.1407(2) 0.66749(15) 0.0222(5) Uani 1 1 d . . .
C4A C 0.1266(3) 0.1351(2) 0.77277(16) 0.0240(5) Uani 1 1 d . . .
C5A C 0.1955(3) 0.2718(2) 0.83384(15) 0.0230(5) Uani 1 1 d . . .
C6A C 0.2340(3) 0.4118(2) 0.78888(15) 0.0228(5) Uani 1 1 d . . .
C7A C 0.2583(3) 0.5700(2) 0.63247(15) 0.0220(5) Uani 1 1 d . . .
O1 O 0.5406(2) 1.07099(17) 0.38479(11) 0.0319(4) Uani 1 1 d . . .
N1 N 0.4040(2) 0.83016(19) 0.41617(12) 0.0200(4) Uani 1 1 d . . .
H1N H 0.3798 0.7751 0.4663 0.035(7) Uiso 1 1 d R . .
C1 C 0.4870(3) 0.9766(2) 0.44262(15) 0.0215(5) Uani 1 1 d . . .
C2 C 0.3530(3) 0.7536(2) 0.31543(14) 0.0194(5) Uani 1 1 d . . .
C3 C 0.3027(3) 0.5891(2) 0.30885(15) 0.0199(5) Uani 1 1 d . . .
H3 H 0.3073 0.5328 0.3660 0.022(5) Uiso 1 1 d R . .
C4 C 0.2497(3) 0.5072(2) 0.21364(15) 0.0229(5) Uani 1 1 d . . .
C5 C 0.2460(3) 0.5928(2) 0.12489(15) 0.0237(5) Uani 1 1 d . . .
H5 H 0.2083 0.5347 0.0595 0.028(6) Uiso 1 1 d R . .
C6 C 0.2921(3) 0.7569(2) 0.13030(15) 0.0236(5) Uani 1 1 d . . .
C7 C 0.3472(3) 0.8379(2) 0.22671(15) 0.0214(5) Uani 1 1 d . . .
H7 H 0.3794 0.9523 0.2284 0.029(6) Uiso 1 1 d R . .
C8 C 0.1983(4) 0.3293(2) 0.20669(17) 0.0316(5) Uani 1 1 d . . .
H8A H 0.2526 0.2818 0.2717 0.038 Uiso 1 1 d R . .
H8B H 0.2497 0.2804 0.1535 0.038 Uiso 1 1 d R . .
H8C H 0.0565 0.3129 0.1870 0.038 Uiso 1 1 d R . .
C9 C 0.2807(4) 0.8490(3) 0.03394(16) 0.0350(6) Uani 1 1 d . . .
H9A H 0.3322 0.7886 -0.0150 0.042 Uiso 1 1 d R . .
H9C H 0.3540 0.9501 0.0529 0.042 Uiso 1 1 d R . .
H9D H 0.1445 0.8724 0.0052 0.042 Uiso 1 1 d R . .

loop_
_atom_site_aniso_label
_atom_site_aniso_U_11
_atom_site_aniso_U_22
_atom_site_aniso_U_33
_atom_site_aniso_U_23
_atom_site_aniso_U_13
_atom_site_aniso_U_12
O1A 0.0461(10) 0.0254(8) 0.0213(8) 0.0042(6) 0.0137(7) -0.0004(7)
O2A 0.0624(12) 0.0177(8) 0.0361(9) 0.0002(7) 0.0278(8) -0.0030(7)
F2A 0.0448(8) 0.0270(7) 0.0164(6) -0.0011(5) 0.0052(6) -0.0010(6)
F3A 0.0461(9) 0.0198(7) 0.0318(7) -0.0041(5) 0.0050(6) -0.0047(6)
F4A 0.0514(9) 0.0202(6) 0.0376(7) 0.0106(5) 0.0129(6) -0.0025(6)
F5A 0.0563(9) 0.0320(7) 0.0187(6) 0.0060(5) 0.0116(6) 0.0034(6)
F6A 0.0503(8) 0.0216(6) 0.0216(6) -0.0060(5) 0.0088(6) -0.0035(6)
C1A 0.0235(11) 0.0173(10) 0.0190(10) 0.0011(8) 0.0072(8) 0.0032(8)
C2A 0.0246(11) 0.0229(11) 0.0160(10) -0.0001(8) 0.0052(8) 0.0034(9)
C3A 0.0253(12) 0.0153(10) 0.0253(11) -0.0030(8) 0.0054(9) -0.0012(8)
C4A 0.0284(12) 0.0167(10) 0.0278(11) 0.0069(8) 0.0084(9) 0.0017(9)
C5A 0.0285(12) 0.0256(11) 0.0165(10) 0.0044(8) 0.0081(9) 0.0033(9)
C6A 0.0298(12) 0.0170(10) 0.0221(11) -0.0037(8) 0.0081(9) 0.0020(9)
C7A 0.0252(12) 0.0179(10) 0.0232(11) 0.0003(8) 0.0063(9) 0.0020(8)
O1 0.0498(11) 0.0237(8) 0.0223(8) -0.0008(6) 0.0113(7) -0.0122(7)
N1 0.0286(10) 0.0165(8) 0.0150(8) 0.0011(7) 0.0061(7) -0.0011(7)
C1 0.0261(12) 0.0176(10) 0.0213(11) -0.0001(8) 0.0068(9) 0.0011(9)
C2 0.0215(11) 0.0191(10) 0.0179(10) -0.0014(8) 0.0059(8) 0.0009(8)
C3 0.0240(11) 0.0180(10) 0.0178(10) 0.0040(8) 0.0049(8) 0.0006(8)
C4 0.0236(11) 0.0200(10) 0.0250(11) -0.0032(8) 0.0062(9) 0.0003(8)
C5 0.0269(12) 0.0241(11) 0.0193(11) -0.0033(8) 0.0050(9) -0.0005(9)
C6 0.0267(12) 0.0239(11) 0.0208(11) -0.0004(8) 0.0069(9) 0.0008(9)
C7 0.0272(12) 0.0164(10) 0.0200(10) 0.0016(8) 0.0050(9) 0.0004(8)
C8 0.0419(14) 0.0212(11) 0.0304(12) -0.0031(9) 0.0076(10) -0.0042(10)
C9 0.0514(16) 0.0322(13) 0.0210(11) 0.0017(9) 0.0091(11) -0.0044(11)

loop_
_atom_type_symbol
_atom_type_description
_atom_type_scat_dispersion_real
_atom_type_scat_dispersion_imag
_atom_type_scat_source
C C 0.0033 0.0016 'International Tables Vol C Tables 4.2.6.8 and 6.1.1.4'
H H 0.0000 0.0000 'International Tables Vol C Tables 4.2.6.8 and 6.1.1.4'
N N 0.0061 0.0033 'International Tables Vol C Tables 4.2.6.8 and 6.1.1.4'
O O 0.0106 0.0060 'International Tables Vol C Tables 4.2.6.8 and 6.1.1.4'
F F 0.0171 0.0103 'International Tables Vol C Tables 4.2.6.8 and 6.1.1.4'

loop_
_geom_angle_atom_site_label_1
_geom_angle_atom_site_label_2
_geom_angle_atom_site_label_3
_geom_angle
_geom_angle_site_symmetry_1
_geom_angle_site_symmetry_3
_geom_angle_publ_flag
C7A O2A H2O 109.4 . . ?
C2A C1A C6A 116.22(18) . . ?
C2A C1A C7A 120.27(17) . . ?
C6A C1A C7A 123.47(18) . . ?
F2A C2A C3A 117.06(17) . . ?
F2A C2A C1A 121.10(18) . . ?
C3A C2A C1A 121.83(18) . . ?
F3A C3A C2A 120.53(18) . . ?
F3A C3A C4A 119.20(18) . . ?
C2A C3A C4A 120.27(18) . . ?
F4A C4A C3A 120.33(18) . . ?
F4A C4A C5A 120.11(19) . . ?
C3A C4A C5A 119.56(19) . . ?
F5A C5A C6A 120.56(18) . . ?
F5A C5A C4A 119.78(18) . . ?
C6A C5A C4A 119.66(18) . . ?
F6A C6A C5A 116.10(17) . . ?
F6A C6A C1A 121.44(18) . . ?
C5A C6A C1A 122.44(18) . . ?
O1A C7A O2A 123.68(19) . . ?
O1A C7A C1A 123.50(18) . . ?
O2A C7A C1A 112.82(17) . . ?
C1 N1 C2 127.30(17) . . ?
C1 N1 H1N 115.6 . . ?
C2 N1 H1N 117.1 . . ?
O1 C1 N1 126.05(18) . . ?
O1 C1 C1 120.5(2) . 2_676 ?
N1 C1 C1 113.5(2) . 2_676 ?
C7 C2 C3 120.40(17) . . ?
C7 C2 N1 122.43(17) . . ?
C3 C2 N1 117.15(17) . . ?
C4 C3 C2 120.34(18) . . ?
C4 C3 H3 118.4 . . ?
C2 C3 H3 121.2 . . ?
C3 C4 C5 118.83(18) . . ?
C3 C4 C8 120.33(18) . . ?
C5 C4 C8 120.84(17) . . ?
C6 C5 C4 121.36(18) . . ?
C6 C5 H5 120.7 . . ?
C4 C5 H5 117.9 . . ?
C5 C6 C7 119.33(18) . . ?
C5 C6 C9 120.95(17) . . ?
C7 C6 C9 119.72(18) . . ?
C2 C7 C6 119.73(18) . . ?
C2 C7 H7 122.6 . . ?
C6 C7 H7 117.7 . . ?
C4 C8 H8A 110.4 . . ?
C4 C8 H8B 108.9 . . ?
H8A C8 H8B 110.5 . . ?
C4 C8 H8C 108.8 . . ?
H8A C8 H8C 110.5 . . ?
H8B C8 H8C 107.7 . . ?
C6 C9 H9A 111.0 . . ?
C6 C9 H9C 108.4 . . ?
H9A C9 H9C 110.9 . . ?
C6 C9 H9D 108.1 . . ?
H9A C9 H9D 110.9 . . ?
H9C C9 H9D 107.4 . . ?

loop_
_geom_bond_atom_site_label_1
_geom_bond_atom_site_label_2
_geom_bond_distance
_geom_bond_site_symmetry_2
_geom_bond_publ_flag
O1A C7A 1.209(2) . ?
O2A C7A 1.320(2) . ?
O2A H2O 0.8828 . ?
F2A C2A 1.338(2) . ?
F3A C3A 1.344(2) . ?
F4A C4A 1.332(2) . ?
F5A C5A 1.339(2) . ?
F6A C6A 1.342(2) . ?
C1A C2A 1.396(3) . ?
C1A C6A 1.394(3) . ?
C1A C7A 1.489(3) . ?
C2A C3A 1.373(3) . ?
C3A C4A 1.375(3) . ?
C4A C5A 1.379(3) . ?
C5A C6A 1.372(3) . ?
O1 C1 1.228(3) . ?
N1 C1 1.328(3) . ?
N1 C2 1.431(2) . ?
N1 H1N 0.8689 . ?
C1 C1 1.539(4) 2_676 ?
C2 C7 1.387(3) . ?
C2 C3 1.394(3) . ?
C3 C4 1.387(3) . ?
C3 H3 0.9013 . ?
C4 C5 1.396(3) . ?
C4 C8 1.503(3) . ?
C5 C6 1.385(3) . ?
C5 H5 0.9600 . ?
C6 C7 1.397(3) . ?
C6 C9 1.504(3) . ?
C7 H7 0.9674 . ?
C8 H8A 0.9599 . ?
C8 H8B 0.9600 . ?
C8 H8C 0.9600 . ?
C9 H9A 0.9600 . ?
C9 H9C 0.9600 . ?
C9 H9D 0.9600 . ?

loop_
_geom_hbond_atom_site_label_D
_geom_hbond_atom_site_label_H
_geom_hbond_atom_site_label_A
_geom_hbond_distance_DH
_geom_hbond_distance_HA
_geom_hbond_distance_DA
_geom_hbond_angle_DHA
_geom_hbond_site_symmetry_A
O2A H2O O1 0.88 1.80 2.665(2) 166.9 2_676
N1 H1N O1A 0.87 2.20 3.033(2) 159.5 .
C7 H7 O1 0.97 2.29 2.865(2) 117.1 .
N1 H1N O1 0.87 2.27 2.695(2) 109.8 2_676
